data_4501646
loop_
_publ_author_name
'Lu, Wen-Guan'
'Jiang, Long'
'Lu, Tong-Bu'

_publ_section_title
;
 Lanthanide Contraction and Temperature-Dependent Structures of Lanthanide
 Coordination Polymers with Imidazole-4,5-Dicarboxylate and Oxalate
;
_journal_issue 10
_journal_name_full 'Crystal Growth &amp; Design'
_journal_page_first 4310
_journal_paper_doi 10.1021/cg100196j
_journal_volume 10
_journal_year 2010
_chemical_formula_sum 'C6 H4 Eu N2 O7'
_chemical_formula_weight 368.07
_chemical_name_systematic
; 
 ? 
;
_space_group_IT_number 15
_symmetry_cell_setting monoclinic
_symmetry_space_group_name_Hall '-C 2yc'
_symmetry_space_group_name_H-M 'C 1 2/c 1'
_atom_sites_solution_hydrogens geom
_atom_sites_solution_primary direct
_atom_sites_solution_secondary difmap
_audit_creation_method SHELXL-97
_cell_angle_alpha 90.00
_cell_angle_beta 106.900(7)
_cell_angle_gamma 90.00
_cell_formula_units_Z 8
_cell_length_a 21.911(12)
_cell_length_b 6.740(4)
_cell_length_c 13.188(7)
_cell_measurement_reflns_used 2117
_cell_measurement_temperature 293(2)
_cell_measurement_theta_max 26.96
_cell_measurement_theta_min 3.17
_cell_volume 1863.5(18)
_computing_cell_refinement 'Bruker SMART'
_computing_data_collection 'Bruker SMART'
_computing_data_reduction 'Bruker SAINT'
_computing_molecular_graphics 'Bruker SHELXTL'
_computing_publication_material 'Bruker SHELXTL'
_computing_structure_refinement 'SHELXL-97 (Sheldrick, 1997)'
_computing_structure_solution 'SHELXS-97 (Sheldrick, 1990)'
_diffrn_ambient_temperature 293(2)
_diffrn_measured_fraction_theta_full 0.982
_diffrn_measured_fraction_theta_max 0.982
_diffrn_measurement_device_type 'CCD area detector'
_diffrn_measurement_method 'phi and omega scans'
_diffrn_radiation_monochromator graphite
_diffrn_radiation_source 'fine-focus sealed tube'
_diffrn_radiation_type MoK\a
_diffrn_radiation_wavelength 0.71073
_diffrn_reflns_av_R_equivalents 0.0377
_diffrn_reflns_av_sigmaI/netI 0.0501
_diffrn_reflns_limit_h_max 27
_diffrn_reflns_limit_h_min -26
_diffrn_reflns_limit_k_max 5
_diffrn_reflns_limit_k_min -8
_diffrn_reflns_limit_l_max 16
_diffrn_reflns_limit_l_min -16
_diffrn_reflns_number 5138
_diffrn_reflns_theta_full 27.02
_diffrn_reflns_theta_max 27.02
_diffrn_reflns_theta_min 3.17
_diffrn_standards_interval_count 0
_diffrn_standards_interval_time 0
_diffrn_standards_number 0
_exptl_absorpt_coefficient_mu 6.757
_exptl_absorpt_correction_T_max 0.8996
_exptl_absorpt_correction_T_min 0.3451
_exptl_absorpt_correction_type multi-scan
_exptl_absorpt_process_details SADABS
_exptl_crystal_colour colorless
_exptl_crystal_density_diffrn 2.624
_exptl_crystal_density_method 'not measured'
_exptl_crystal_description block
_exptl_crystal_F_000 1384
_exptl_crystal_size_max 0.20
_exptl_crystal_size_mid 0.14
_exptl_crystal_size_min 0.02
_refine_diff_density_max 1.507
_refine_diff_density_min -1.296
_refine_diff_density_rms 0.423
_refine_ls_extinction_method none
_refine_ls_goodness_of_fit_ref 1.149
_refine_ls_hydrogen_treatment constr
_refine_ls_matrix_type full
_refine_ls_number_parameters 145
_refine_ls_number_reflns 2002
_refine_ls_number_restraints 3
_refine_ls_restrained_S_all 1.148
_refine_ls_R_factor_all 0.0570
_refine_ls_R_factor_gt 0.0339
_refine_ls_shift/su_max 0.000
_refine_ls_shift/su_mean 0.000
_refine_ls_structure_factor_coef Fsqd
_refine_ls_weighting_details 'calc w=1/[\s^2^(Fo^2^)+(0.0788P)^2^+0.0000P] where P=(Fo^2^+2Fc^2^)/3'
_refine_ls_weighting_scheme calc
_refine_ls_wR_factor_gt 0.0866
_refine_ls_wR_factor_ref 0.1330
_reflns_number_gt 1510
_reflns_number_total 2002
_reflns_threshold_expression >2sigma(I)
_cod_data_source_file cg100196j_si_002.cif
_cod_data_source_block 3Eu
_cod_depositor_comments
;
The following automatic conversions were performed:

'_symmetry_cell_setting' value 'Monoclinic' changed to 'monoclinic'
according to /home/saulius/struct/CIF-dictionaries/cif_core.dic
dictionary named 'cif_core.dic' version 2.4.2 from 2011-04-26.

Automatic conversion script
Id: cif_fix_values 1715 2011-07-08 13:25:40Z adriana 
;
_cod_original_cell_volume 1863.4(17)
_cod_original_sg_symbol_H-M C2/c
_cod_database_code 4501646

loop_
_symmetry_equiv_pos_as_xyz
'x, y, z'
'-x, y, -z+1/2'
'x+1/2, y+1/2, z'
'-x+1/2, y+1/2, -z+1/2'
'-x, -y, -z'
'x, -y, z-1/2'
'-x+1/2, -y+1/2, -z'
'x+1/2, -y+1/2, z-1/2'

loop_
_atom_site_label
_atom_site_type_symbol
_atom_site_fract_x
_atom_site_fract_y
_atom_site_fract_z
_atom_site_U_iso_or_equiv
_atom_site_adp_type
_atom_site_occupancy
_atom_site_symmetry_multiplicity
_atom_site_calc_flag
_atom_site_refinement_flags
Eu1 Eu 0.35404(2) 0.07886(7) 0.88548(4) 0.01259(19) Uani 1 1 d .
O1 O 0.3259(4) -0.0490(11) 0.7088(6) 0.0271(18) Uani 1 1 d .
N1 N 0.3905(4) 0.2915(13) 0.7504(7) 0.0219(19) Uani 1 1 d .
C2 C 0.3657(5) 0.2315(15) 0.6458(8) 0.019(2) Uani 1 1 d .
C1 C 0.3351(5) 0.0304(16) 0.6263(9) 0.020(2) Uani 1 1 d .
C3 C 0.4116(6) 0.4755(16) 0.7419(10) 0.028(3) Uani 1 1 d .
H3 H 0.4314 0.5550 0.7997 0.033 Uiso 1 1 calc R
N2 N 0.4010(4) 0.5323(13) 0.6411(8) 0.024(2) Uani 1 1 d .
H2 H 0.4111 0.6451 0.6200 0.029 Uiso 1 1 calc R
C4 C 0.3714(5) 0.3796(14) 0.5772(7) 0.017(2) Uani 1 1 d .
O4 O 0.3423(4) 0.5858(10) 0.4265(6) 0.0230(17) Uani 1 1 d .
O2 O 0.3207(4) -0.0509(11) 0.5382(6) 0.0256(17) Uani 1 1 d .
O3 O 0.3297(4) 0.2614(11) 0.4023(5) 0.0251(17) Uani 1 1 d .
O5 O 0.4491(4) -0.1039(12) 0.8831(6) 0.032(2) Uani 1 1 d .
O1W O 0.2407(4) 0.1104(12) 0.8097(7) 0.0303(19) Uani 1 1 d D
H1A H 0.2211 0.1796 0.8451 0.045 Uiso 1 1 d RD
H1B H 0.2150 0.0902 0.7476 0.045 Uiso 1 1 d RD
C5 C 0.3460(5) 0.4090(14) 0.4601(9) 0.021(2) Uani 1 1 d .
C6 C 0.5007(5) -0.0792(16) 0.9565(10) 0.028(3) Uani 1 1 d .
O6 O 0.5529(4) -0.1582(14) 0.9639(8) 0.041(2) Uani 1 1 d .

loop_
_atom_site_aniso_label
_atom_site_aniso_U_11
_atom_site_aniso_U_22
_atom_site_aniso_U_33
_atom_site_aniso_U_23
_atom_site_aniso_U_13
_atom_site_aniso_U_12
Eu1 0.0172(3) 0.0105(3) 0.0099(3) -0.00017(19) 0.00376(18) 0.0010(2)
O1 0.032(4) 0.018(4) 0.029(4) -0.001(3) 0.006(3) -0.008(3)
N1 0.028(5) 0.014(4) 0.023(5) -0.004(4) 0.005(4) -0.008(4)
C2 0.022(5) 0.010(5) 0.026(5) -0.001(4) 0.011(4) -0.001(4)
C1 0.016(5) 0.018(6) 0.027(6) 0.000(4) 0.006(4) -0.002(4)
C3 0.032(6) 0.015(6) 0.037(7) -0.004(5) 0.011(5) -0.008(5)
N2 0.030(5) 0.011(5) 0.030(5) 0.000(4) 0.007(4) -0.008(4)
C4 0.033(6) 0.011(5) 0.009(5) -0.003(4) 0.010(4) -0.005(4)
O4 0.046(5) 0.015(4) 0.011(3) 0.006(3) 0.013(3) -0.002(3)
O2 0.046(5) 0.020(4) 0.015(4) -0.009(3) 0.017(3) -0.007(3)
O3 0.053(5) 0.010(4) 0.012(3) 0.002(3) 0.009(3) -0.007(4)
O5 0.025(4) 0.036(5) 0.027(4) -0.019(4) -0.003(3) 0.008(4)
O1W 0.020(4) 0.035(5) 0.033(5) -0.014(4) 0.002(3) 0.007(3)
C5 0.023(5) 0.008(5) 0.033(6) -0.004(4) 0.012(4) -0.002(4)
C6 0.019(5) 0.016(6) 0.037(7) -0.010(5) -0.009(5) 0.004(5)
O6 0.016(4) 0.042(5) 0.056(6) -0.026(5) -0.003(4) 0.006(4)

loop_
_atom_type_symbol
_atom_type_description
_atom_type_scat_dispersion_real
_atom_type_scat_dispersion_imag
_atom_type_scat_source
C C 0.0033 0.0016 'International Tables Vol C Tables 4.2.6.8 and 6.1.1.4'
H H 0.0000 0.0000 'International Tables Vol C Tables 4.2.6.8 and 6.1.1.4'
N N 0.0061 0.0033 'International Tables Vol C Tables 4.2.6.8 and 6.1.1.4'
O O 0.0106 0.0060 'International Tables Vol C Tables 4.2.6.8 and 6.1.1.4'
Eu Eu -0.1578 3.6682 'International Tables Vol C Tables 4.2.6.8 and 6.1.1.4'

loop_
_geom_angle_atom_site_label_1
_geom_angle_atom_site_label_2
_geom_angle_atom_site_label_3
_geom_angle
_geom_angle_site_symmetry_1
_geom_angle_site_symmetry_3
O2 Eu1 O4 78.3(2) 6_556 6_566
O2 Eu1 O3 73.0(2) 6_556 6_556
O4 Eu1 O3 149.4(3) 6_566 6_556
O2 Eu1 O1 138.8(3) 6_556 .
O4 Eu1 O1 123.7(2) 6_566 .
O3 Eu1 O1 75.0(2) 6_556 .
O2 Eu1 O1W 79.7(3) 6_556 .
O4 Eu1 O1W 80.9(3) 6_566 .
O3 Eu1 O1W 83.8(3) 6_556 .
O1 Eu1 O1W 71.5(3) . .
O2 Eu1 O5 117.0(3) 6_556 .
O4 Eu1 O5 129.9(3) 6_566 .
O3 Eu1 O5 74.3(3) 6_556 .
O1 Eu1 O5 77.5(3) . .
O1W Eu1 O5 145.8(3) . .
O2 Eu1 O6 73.5(3) 6_556 5_657
O4 Eu1 O6 74.1(3) 6_566 5_657
O3 Eu1 O6 106.9(3) 6_556 5_657
O1 Eu1 O6 141.7(3) . 5_657
O1W Eu1 O6 146.3(3) . 5_657
O5 Eu1 O6 66.9(3) . 5_657
O2 Eu1 N1 150.8(3) 6_556 .
O4 Eu1 N1 72.7(3) 6_566 .
O3 Eu1 N1 136.1(2) 6_556 .
O1 Eu1 N1 64.7(3) . .
O1W Eu1 N1 98.8(3) . .
O5 Eu1 N1 80.5(3) . .
O6 Eu1 N1 95.0(3) 5_657 .
O2 Eu1 C6 104.8(3) 6_556 .
O4 Eu1 C6 114.4(3) 6_566 .
O3 Eu1 C6 83.5(3) 6_556 .
O1 Eu1 C6 96.7(3) . .
O1W Eu1 C6 164.6(3) . .
O5 Eu1 C6 19.7(3) . .
O6 Eu1 C6 47.2(3) 5_657 .
N1 Eu1 C6 84.4(3) . .
O2 Eu1 C6 86.6(3) 6_556 5_657
O4 Eu1 C6 90.2(3) 6_566 5_657
O3 Eu1 C6 98.3(3) 6_556 5_657
O1 Eu1 C6 123.5(3) . 5_657
O1W Eu1 C6 164.9(3) . 5_657
O5 Eu1 C6 47.6(3) . 5_657
O6 Eu1 C6 19.2(3) 5_657 5_657
N1 Eu1 C6 90.0(3) . 5_657
C6 Eu1 C6 28.0(4) . 5_657
C1 O1 Eu1 128.1(7) . .
C3 N1 C2 103.4(9) . .
C3 N1 Eu1 138.9(7) . .
C2 N1 Eu1 114.3(6) . .
C4 C2 N1 110.9(9) . .
C4 C2 C1 131.6(10) . .
N1 C2 C1 117.4(9) . .
O2 C1 O1 123.5(10) . .
O2 C1 C2 122.7(10) . .
O1 C1 C2 113.9(9) . .
N2 C3 N1 112.6(10) . .
N2 C3 H3 123.7 . .
N1 C3 H3 123.7 . .
C3 N2 C4 108.1(9) . .
C3 N2 H2 126.0 . .
C4 N2 H2 126.0 . .
N2 C4 C2 105.0(9) . .
N2 C4 C5 120.2(9) . .
C2 C4 C5 134.2(9) . .
C5 O4 Eu1 169.7(8) . 6_565
C1 O2 Eu1 141.6(7) . 6
C5 O3 Eu1 142.9(7) . 6
C6 O5 Eu1 120.2(7) . .
Eu1 O1W H1A 116.2 . .
Eu1 O1W H1B 134.0 . .
H1A O1W H1B 108.2 . .
O3 C5 O4 124.2(10) . .
O3 C5 C4 118.9(9) . .
O4 C5 C4 116.9(9) . .
O6 C6 O5 127.0(11) . .
O6 C6 C6 116.6(11) . 5_657
O5 C6 C6 116.2(11) . 5_657
O6 C6 Eu1 167.1(8) . .
O5 C6 Eu1 40.2(5) . .
C6 C6 Eu1 76.1(7) 5_657 .
O6 C6 Eu1 40.8(5) . 5_657
O5 C6 Eu1 167.8(8) . 5_657
C6 C6 Eu1 75.9(7) 5_657 5_657
Eu1 C6 Eu1 152.0(4) . 5_657
C6 O6 Eu1 120.0(7) . 5_657

loop_
_geom_bond_atom_site_label_1
_geom_bond_atom_site_label_2
_geom_bond_distance
_geom_bond_site_symmetry_2
Eu1 O2 2.341(7) 6_556
Eu1 O4 2.356(7) 6_566
Eu1 O3 2.380(8) 6_556
Eu1 O1 2.391(8) .
Eu1 O1W 2.402(8) .
Eu1 O5 2.428(8) .
Eu1 O6 2.457(8) 5_657
Eu1 N1 2.588(9) .
Eu1 C6 3.255(11) .
Eu1 C6 3.258(10) 5_657
O1 C1 1.281(12) .
N1 C3 1.339(14) .
N1 C2 1.387(13) .
C2 C4 1.377(13) .
C2 C1 1.500(14) .
C1 O2 1.240(12) .
C3 N2 1.337(15) .
C3 H3 0.9300 .
N2 C4 1.368(13) .
N2 H2 0.8600 .
C4 C5 1.496(15) .
O4 C5 1.266(12) .
O4 Eu1 2.356(7) 6_565
O2 Eu1 2.341(7) 6
O3 C5 1.240(12) .
O3 Eu1 2.380(8) 6
O5 C6 1.267(13) .
O1W H1A 0.8581 .
O1W H1B 0.8597 .
C6 O6 1.239(13) .
C6 C6 1.57(2) 5_657
C6 Eu1 3.258(10) 5_657
O6 Eu1 2.457(8) 5_657

loop_
_geom_hbond_atom_site_label_D
_geom_hbond_atom_site_label_H
_geom_hbond_atom_site_label_A
_geom_hbond_distance_DH
_geom_hbond_distance_HA
_geom_hbond_distance_DA
_geom_hbond_angle_DHA
_geom_hbond_site_symmetry_A
N2 H2 O6 0.86 2.03 2.846(12) 158.6 2_666
O1W H1A O1 0.86 2.12 2.692(10) 123.9 4_556
O1W H1B O3 0.86 2.18 2.904(11) 142.1 7_556

loop_
_geom_torsion_atom_site_label_1
_geom_torsion_atom_site_label_2
_geom_torsion_atom_site_label_3
_geom_torsion_atom_site_label_4
_geom_torsion
_geom_torsion_site_symmetry_1
_geom_torsion_site_symmetry_4
O2 Eu1 O1 C1 154.1(8) 6_556 .
O4 Eu1 O1 C1 41.0(9) 6_566 .
O3 Eu1 O1 C1 -165.8(9) 6_556 .
O1W Eu1 O1 C1 105.9(9) . .
O5 Eu1 O1 C1 -89.0(9) . .
O6 Eu1 O1 C1 -67.3(10) 5_657 .
N1 Eu1 O1 C1 -3.7(8) . .
C6 Eu1 O1 C1 -84.3(9) . .
C6 Eu1 O1 C1 -75.6(9) 5_657 .
O2 Eu1 N1 C3 14.9(14) 6_556 .
O4 Eu1 N1 C3 22.0(11) 6_566 .
O3 Eu1 N1 C3 -170.3(10) 6_556 .
O1 Eu1 N1 C3 164.2(12) . .
O1W Eu1 N1 C3 99.5(11) . .
O5 Eu1 N1 C3 -115.1(11) . .
O6 Eu1 N1 C3 -49.6(11) 5_657 .
C6 Eu1 N1 C3 -95.7(11) . .
C6 Eu1 N1 C3 -68.2(11) 5_657 .
O2 Eu1 N1 C2 -140.1(7) 6_556 .
O4 Eu1 N1 C2 -133.0(7) 6_566 .
O3 Eu1 N1 C2 34.7(9) 6_556 .
O1 Eu1 N1 C2 9.2(6) . .
O1W Eu1 N1 C2 -55.4(7) . .
O5 Eu1 N1 C2 89.9(7) . .
O6 Eu1 N1 C2 155.4(7) 5_657 .
C6 Eu1 N1 C2 109.3(7) . .
C6 Eu1 N1 C2 136.8(7) 5_657 .
C3 N1 C2 C4 -0.8(11) . .
Eu1 N1 C2 C4 162.5(7) . .
C3 N1 C2 C1 -177.6(9) . .
Eu1 N1 C2 C1 -14.3(11) . .
Eu1 O1 C1 O2 177.4(8) . .
Eu1 O1 C1 C2 -2.1(13) . .
C4 C2 C1 O2 15.8(18) . .
N1 C2 C1 O2 -168.2(10) . .
C4 C2 C1 O1 -164.6(10) . .
N1 C2 C1 O1 11.4(14) . .
C2 N1 C3 N2 0.6(12) . .
Eu1 N1 C3 N2 -156.0(8) . .
N1 C3 N2 C4 -0.2(13) . .
C3 N2 C4 C2 -0.4(12) . .
C3 N2 C4 C5 172.2(9) . .
N1 C2 C4 N2 0.8(12) . .
C1 C2 C4 N2 177.0(10) . .
N1 C2 C4 C5 -170.3(11) . .
C1 C2 C4 C5 6(2) . .
O1 C1 O2 Eu1 -146.3(9) . 6
C2 C1 O2 Eu1 33.2(18) . 6
O2 Eu1 O5 C6 -55.1(10) 6_556 .
O4 Eu1 O5 C6 42.4(10) 6_566 .
O3 Eu1 O5 C6 -116.1(9) 6_556 .
O1 Eu1 O5 C6 166.2(9) . .
O1W Eu1 O5 C6 -168.2(8) . .
O6 Eu1 O5 C6 0.5(9) 5_657 .
N1 Eu1 O5 C6 100.2(9) . .
C6 Eu1 O5 C6 1.3(10) 5_657 .
Eu1 O3 C5 O4 147.3(9) 6 .
Eu1 O3 C5 C4 -33.1(16) 6 .
Eu1 O4 C5 O3 -135(3) 6_565 .
Eu1 O4 C5 C4 45(4) 6_565 .
N2 C4 C5 O3 167.3(10) . .
C2 C4 C5 O3 -22.7(18) . .
N2 C4 C5 O4 -13.0(15) . .
C2 C4 C5 O4 156.9(11) . .
Eu1 O5 C6 O6 -178.0(10) . .
Eu1 O5 C6 C6 -2.3(18) . 5_657
Eu1 O5 C6 Eu1 -175(4) . 5_657
O2 Eu1 C6 O6 138(4) 6_556 .
O4 Eu1 C6 O6 -138(4) 6_566 .
O3 Eu1 C6 O6 68(4) 6_556 .
O1 Eu1 C6 O6 -6(4) . .
O1W Eu1 C6 O6 33(5) . .
O5 Eu1 C6 O6 7(4) . .
O6 Eu1 C6 O6 -172(4) 5_657 .
N1 Eu1 C6 O6 -70(4) . .
C6 Eu1 C6 O6 -171(5) 5_657 .
O2 Eu1 C6 O5 130.9(9) 6_556 .
O4 Eu1 C6 O5 -145.4(9) 6_566 .
O3 Eu1 C6 O5 60.5(9) 6_556 .
O1 Eu1 C6 O5 -13.6(9) . .
O1W Eu1 C6 O5 25.7(18) . .
O6 Eu1 C6 O5 -179.3(11) 5_657 .
N1 Eu1 C6 O5 -77.2(9) . .
C6 Eu1 C6 O5 -177.9(16) 5_657 .
O2 Eu1 C6 C6 -51.2(9) 6_556 5_657
O4 Eu1 C6 C6 32.5(10) 6_566 5_657
O3 Eu1 C6 C6 -121.6(9) 6_556 5_657
O1 Eu1 C6 C6 164.3(9) . 5_657
O1W Eu1 C6 C6 -156.4(8) . 5_657
O5 Eu1 C6 C6 177.9(17) . 5_657
O6 Eu1 C6 C6 -1.4(8) 5_657 5_657
N1 Eu1 C6 C6 100.7(9) . 5_657
O2 Eu1 C6 Eu1 -51.2(9) 6_556 5_657
O4 Eu1 C6 Eu1 32.5(10) 6_566 5_657
O3 Eu1 C6 Eu1 -121.6(9) 6_556 5_657
O1 Eu1 C6 Eu1 164.3(9) . 5_657
O1W Eu1 C6 Eu1 -156.4(8) . 5_657
O5 Eu1 C6 Eu1 177.9(17) . 5_657
O6 Eu1 C6 Eu1 -1.4(8) 5_657 5_657
N1 Eu1 C6 Eu1 100.7(9) . 5_657
C6 Eu1 C6 Eu1 0.000(1) 5_657 5_657
O5 C6 O6 Eu1 179.1(10) . 5_657
C6 C6 O6 Eu1 3.4(18) 5_657 5_657
Eu1 C6 O6 Eu1 173(3) . 5_657
